data_2311937
loop_
_publ_author_name
'Brisdon, Alan K.'
'Muneer, Abeer M. T.'
'Pritchard, Robin G.'

_publ_section_title
;
 Halogen bonding in a series of Br(CF<sub>2</sub>)<sub>n</sub>Br-DABCO
 adducts (n = 4, 6, 8).
;
_journal_coeditor_code UK3139
_journal_issue 'Pt 11'
_journal_name_full 'Acta crystallographica. Section C, Structural chemistry'
_journal_page_first 874
_journal_page_last 879
_journal_paper_doi 10.1107/S2053229617013663
_journal_volume 73
_journal_year 2017
_chemical_formula_iupac 'C8 Br2 F16, C6 H12 N2'
_chemical_formula_moiety 'C8 Br2 F16, C6 H12 N2'
_chemical_formula_sum 'C14 H12 Br2 F16 N2'
_chemical_formula_weight 672.08
_chemical_name_systematic
;
1,8-Dibromoperfluorooctane--1,4-diazabicyclo[2.2.2]octane (1/1)
;
_space_group_crystal_system triclinic
_space_group_IT_number 2
_space_group_name_Hall '-P 1'
_space_group_name_H-M_alt 'P -1'
_atom_sites_solution_hydrogens geom
_atom_sites_solution_primary iterative
_audit_creation_method
;
Olex2 1.2
(compiled 2015.01.26 svn.r3150 for OlexSys, GUI svn.r4998)
;
_cell_angle_alpha 88.785(4)
_cell_angle_beta 84.126(3)
_cell_angle_gamma 89.724(3)
_cell_formula_units_Z 2
_cell_length_a 6.03367(19)
_cell_length_b 10.4836(5)
_cell_length_c 16.4471(9)
_cell_measurement_reflns_used 4902
_cell_measurement_temperature 150.01(10)
_cell_measurement_theta_max 28.4950
_cell_measurement_theta_min 3.7190
_cell_volume 1034.66(8)
_computing_cell_refinement
;
CrysAlis PRO (Agilent, 2014)
;
_computing_data_collection
;
CrysAlis PRO (Agilent, 2014)
;
_computing_data_reduction
;
CrysAlis PRO (Agilent, 2014)
;
_computing_molecular_graphics
;
<i>OLEX2</i> (Dolomanov <i>et al.</i>,  2009)
;
_computing_publication_material
;
<i>OLEX2</i> (Dolomanov <i>et al.</i>,  2009)
;
_computing_structure_refinement
;
SHELXL97 (Sheldrick, 2008)
;
_computing_structure_solution
;
SUPERFLIP (Palatinus & Chapuis, 2007; Palatinus & van der Lee,
2008;
Palatinus <i>et al.</i>,  2012)
;
_diffrn_ambient_temperature 150.01(10)
_diffrn_detector_area_resol_mean 8.0714
_diffrn_measured_fraction_theta_full 0.997
_diffrn_measured_fraction_theta_max 0.984
_diffrn_measurement_device 'four-circle diffractometer'
_diffrn_measurement_device_type 'SuperNova Single source at offset Eos'
_diffrn_measurement_method '\w scans'
_diffrn_radiation_monochromator mirror
_diffrn_radiation_type MoK\a
_diffrn_radiation_wavelength 0.71073
_diffrn_reflns_av_R_equivalents 0.0415
_diffrn_reflns_limit_h_max 7
_diffrn_reflns_limit_h_min -7
_diffrn_reflns_limit_k_max 13
_diffrn_reflns_limit_k_min -13
_diffrn_reflns_limit_l_max 21
_diffrn_reflns_limit_l_min -20
_diffrn_reflns_number 14918
_diffrn_reflns_theta_full 25.242
_diffrn_reflns_theta_max 27.497
_diffrn_reflns_theta_min 3.394
_exptl_absorpt_coefficient_mu 4.065
_exptl_absorpt_correction_T_max 1.00000
_exptl_absorpt_correction_T_min 0.62202
_exptl_absorpt_correction_type multi-scan
_exptl_absorpt_process_details
;
(CrysAlis PRO; Agilent, 2014)
;
_exptl_crystal_colour colourless
_exptl_crystal_density_diffrn 2.157
_exptl_crystal_description plate
_exptl_crystal_F_000 648
_exptl_crystal_size_max 0.14
_exptl_crystal_size_mid 0.08
_exptl_crystal_size_min 0.04
_refine_diff_density_max 1.005
_refine_diff_density_min -0.686
_refine_ls_extinction_method none
_refine_ls_goodness_of_fit_ref 1.069
_refine_ls_hydrogen_treatment constr
_refine_ls_matrix_type full
_refine_ls_number_parameters 307
_refine_ls_number_reflns 4680
_refine_ls_number_restraints 0
_refine_ls_restrained_S_all 1.069
_refine_ls_R_factor_all 0.0679
_refine_ls_R_factor_gt 0.0497
_refine_ls_shift/su_max 0.001
_refine_ls_shift/su_mean 0.000
_refine_ls_structure_factor_coef Fsqd
_refine_ls_weighting_details 'w=1/[\s^2^(Fo^2^)+(0.0543P)^2^+1.8052P] where P=(Fo^2^+2Fc^2^)/3'
_refine_ls_weighting_scheme calc
_refine_ls_wR_factor_gt 0.1133
_refine_ls_wR_factor_ref 0.1222
_reflns_number_gt 3723
_reflns_number_total 4680
_reflns_threshold_expression 'I > 2\s(I)'
_cod_data_source_file uk3139sup1.cif
_cod_data_source_block III
_cod_original_cell_volume 1034.65(8)
_cod_database_code 2311937
_shelx_space_group_comment
;
The symmetry employed for this shelxl refinement is uniquely defined
by the following loop, which should always be used as a source of
symmetry information in preference to the above space-group names.
They are only intended as comments.
;

loop_
_space_group_symop_operation_xyz
'x, y, z'
'-x, -y, -z'

loop_
_atom_site_type_symbol
_atom_site_label
_atom_site_fract_x
_atom_site_fract_y
_atom_site_fract_z
_atom_site_U_iso_or_equiv
_atom_site_adp_type
_atom_site_calc_flag
_atom_site_occupancy
Br Br1 1.23740(7) 0.52567(4) 0.18081(3) 0.02372(14) Uani d 1
Br Br2 0.31570(7) 0.97270(4) 0.81774(3) 0.02532(14) Uani d 1
F F1 1.3167(7) 0.7383(4) 0.2593(3) 0.0833(16) Uani d 1
F F2 1.3831(5) 0.5669(5) 0.3265(2) 0.0725(13) Uani d 1
F F3 0.8768(5) 0.6934(4) 0.28024(19) 0.0543(10) Uani d 1
F F4 0.9322(5) 0.5136(3) 0.34060(19) 0.0451(8) Uani d 1
F F5 1.0979(5) 0.8127(3) 0.3973(2) 0.0527(10) Uani d 1
F F6 1.1252(5) 0.6296(3) 0.45864(18) 0.0488(9) Uani d 1
F F7 0.6478(5) 0.7905(3) 0.40831(18) 0.0478(9) Uani d 1
F F8 0.6682(5) 0.6037(3) 0.4658(2) 0.0432(8) Uani d 1
F F9 0.8583(5) 0.8949(3) 0.5291(2) 0.0516(10) Uani d 1
F F10 0.8853(5) 0.7085(3) 0.58647(18) 0.0528(10) Uani d 1
F F11 0.4022(5) 0.8649(4) 0.53924(19) 0.0505(9) Uani d 1
F F12 0.4369(5) 0.6839(3) 0.6011(2) 0.0546(10) Uani d 1
F F13 0.5997(6) 0.9860(3) 0.6536(2) 0.0494(9) Uani d 1
F F14 0.6676(6) 0.8086(4) 0.71488(19) 0.0603(11) Uani d 1
F F15 0.1540(5) 0.9307(5) 0.6751(2) 0.0803(15) Uani d 1
F F16 0.2275(8) 0.7598(4) 0.7402(3) 0.098(2) Uani d 1
C C7 1.2412(8) 0.6223(5) 0.2782(3) 0.0330(11) Uani d 1
C C8 1.0085(6) 0.6313(4) 0.3270(3) 0.0208(9) Uani d 1
C C9 1.0034(7) 0.6992(4) 0.4097(3) 0.0228(9) Uani d 1
C C10 0.7661(7) 0.7177(4) 0.4556(3) 0.0206(9) Uani d 1
C C11 0.7649(7) 0.7810(4) 0.5399(3) 0.0225(9) Uani d 1
C C12 0.5298(7) 0.7974(4) 0.5869(3) 0.0242(9) Uani d 1
C C13 0.5292(7) 0.8682(4) 0.6694(3) 0.0219(9) Uani d 1
C C14 0.3021(8) 0.8752(5) 0.7208(3) 0.0378(13) Uani d 1
N N1 0.7315(5) 0.6447(3) -0.0400(2) 0.0189(7) Uani d 1
N N2 0.7042(5) 0.8534(3) 0.0414(2) 0.0189(7) Uani d 1
C C1 0.8227(7) 0.6268(4) 0.0389(3) 0.0238(9) Uani d 1
H H1A 0.9790 0.6037 0.0296 0.029 Uiso calc 1
H H1B 0.7448 0.5575 0.0696 0.029 Uiso calc 1
C C2 0.4988(6) 0.6868(4) -0.0243(3) 0.0217(9) Uani d 1
H H2A 0.4133 0.6216 0.0075 0.026 Uiso calc 1
H H2B 0.4356 0.6983 -0.0759 0.026 Uiso calc 1
C C3 0.8580(7) 0.7475(4) -0.0859(3) 0.0238(9) Uani d 1
H H3A 0.7961 0.7640 -0.1372 0.029 Uiso calc 1
H H3B 1.0119 0.7211 -0.0981 0.029 Uiso calc 1
C C4 0.8483(7) 0.8712(4) -0.0353(3) 0.0243(9) Uani d 1
H H4A 0.9972 0.8935 -0.0233 0.029 Uiso calc 1
H H4B 0.7914 0.9409 -0.0670 0.029 Uiso calc 1
C C5 0.4823(6) 0.8127(4) 0.0220(3) 0.0217(9) Uani d 1
H H5A 0.4188 0.8783 -0.0111 0.026 Uiso calc 1
H H5B 0.3845 0.8016 0.0723 0.026 Uiso calc 1
C C6 0.7980(7) 0.7497(4) 0.0891(3) 0.0242(9) Uani d 1
H H6A 0.7012 0.7336 0.1390 0.029 Uiso calc 1
H H6B 0.9427 0.7750 0.1040 0.029 Uiso calc 1

loop_
_atom_site_aniso_label
_atom_site_aniso_U_11
_atom_site_aniso_U_22
_atom_site_aniso_U_33
_atom_site_aniso_U_12
_atom_site_aniso_U_13
_atom_site_aniso_U_23
Br1 0.0275(2) 0.0276(3) 0.0159(2) 0.00098(16) -0.00033(16) -0.00486(18)
Br2 0.0299(2) 0.0282(3) 0.0170(3) -0.00127(17) 0.00269(17) -0.00512(18)
F1 0.106(3) 0.060(2) 0.071(3) -0.059(2) 0.064(2) -0.044(2)
F2 0.0323(17) 0.149(4) 0.040(2) 0.029(2) -0.0150(15) -0.043(2)
F3 0.059(2) 0.087(3) 0.0182(17) 0.0405(18) -0.0105(14) -0.0067(16)
F4 0.064(2) 0.0318(16) 0.0356(19) -0.0178(14) 0.0164(15) -0.0122(14)
F5 0.0584(19) 0.0421(18) 0.052(2) -0.0298(15) 0.0295(16) -0.0262(16)
F6 0.0370(16) 0.093(3) 0.0180(16) 0.0294(16) -0.0096(12) -0.0065(16)
F7 0.0454(17) 0.080(2) 0.0193(16) 0.0333(16) -0.0079(13) -0.0037(15)
F8 0.0454(17) 0.0393(17) 0.0413(19) -0.0196(13) 0.0169(14) -0.0185(14)
F9 0.0539(18) 0.0433(18) 0.052(2) -0.0283(14) 0.0289(16) -0.0260(16)
F10 0.0505(18) 0.092(3) 0.0169(16) 0.0429(18) -0.0122(13) -0.0055(16)
F11 0.0364(16) 0.093(3) 0.0236(17) 0.0310(16) -0.0106(13) -0.0121(17)
F12 0.063(2) 0.0417(18) 0.052(2) -0.0320(15) 0.0318(17) -0.0249(16)
F13 0.072(2) 0.0342(17) 0.0369(19) -0.0213(15) 0.0241(16) -0.0136(14)
F14 0.062(2) 0.101(3) 0.0196(17) 0.049(2) -0.0153(15) -0.0143(18)
F15 0.0312(17) 0.165(4) 0.049(2) 0.033(2) -0.0147(16) -0.055(3)
F16 0.133(4) 0.071(3) 0.075(3) -0.073(3) 0.077(3) -0.050(2)
C7 0.032(2) 0.046(3) 0.021(3) -0.009(2) 0.0049(19) -0.012(2)
C8 0.021(2) 0.023(2) 0.018(2) -0.0001(16) -0.0047(16) -0.0028(18)
C9 0.021(2) 0.029(2) 0.018(2) -0.0047(17) -0.0010(16) -0.0028(18)
C10 0.023(2) 0.026(2) 0.013(2) -0.0003(16) -0.0043(16) -0.0019(17)
C11 0.022(2) 0.027(2) 0.019(2) -0.0018(16) -0.0033(17) -0.0048(19)
C12 0.025(2) 0.028(2) 0.019(2) -0.0044(17) 0.0010(17) -0.0046(19)
C13 0.023(2) 0.024(2) 0.019(2) -0.0018(16) -0.0033(16) 0.0005(18)
C14 0.035(3) 0.047(3) 0.029(3) -0.012(2) 0.012(2) -0.017(2)
N1 0.0191(16) 0.0215(18) 0.0164(19) -0.0004(13) -0.0025(13) -0.0072(15)
N2 0.0208(17) 0.0172(17) 0.018(2) 0.0011(13) -0.0004(13) -0.0043(14)
C1 0.030(2) 0.021(2) 0.022(2) 0.0070(17) -0.0097(18) -0.0025(18)
C2 0.0173(19) 0.025(2) 0.023(2) -0.0029(15) -0.0036(16) -0.0046(18)
C3 0.026(2) 0.025(2) 0.019(2) -0.0050(17) 0.0036(17) -0.0069(18)
C4 0.025(2) 0.022(2) 0.024(3) -0.0053(16) 0.0036(17) -0.0060(18)
C5 0.0177(19) 0.027(2) 0.021(2) 0.0033(16) -0.0028(16) -0.0040(18)
C6 0.031(2) 0.023(2) 0.020(2) 0.0058(17) -0.0081(18) -0.0033(18)

loop_
_atom_type_symbol
_atom_type_description
_atom_type_scat_dispersion_real
_atom_type_scat_dispersion_imag
_atom_type_scat_source
C C 0.0033 0.0016 'International Tables Vol C Tables 4.2.6.8 and 6.1.1.4'
H H 0.0000 0.0000 'International Tables Vol C Tables 4.2.6.8 and 6.1.1.4'
Br Br -0.2901 2.4595 'International Tables Vol C Tables 4.2.6.8 and 6.1.1.4'
F F 0.0171 0.0103 'International Tables Vol C Tables 4.2.6.8 and 6.1.1.4'
N N 0.0061 0.0033 'International Tables Vol C Tables 4.2.6.8 and 6.1.1.4'

loop_
_geom_angle_atom_site_label_1
_geom_angle_atom_site_label_2
_geom_angle_atom_site_label_3
_geom_angle
F1 C7 Br1 109.7(3)
F1 C7 F2 107.2(5)
F1 C7 C8 109.4(4)
F2 C7 Br1 109.2(3)
F2 C7 C8 108.7(4)
C8 C7 Br1 112.5(3)
F3 C8 F4 108.8(4)
F3 C8 C7 107.4(4)
F3 C8 C9 108.9(3)
F4 C8 C7 107.8(3)
F4 C8 C9 108.7(4)
C9 C8 C7 115.1(3)
F5 C9 F6 108.2(4)
F5 C9 C8 108.9(4)
F5 C9 C10 108.4(3)
F6 C9 C8 108.1(3)
F6 C9 C10 108.0(4)
C8 C9 C10 115.0(3)
F7 C10 F8 108.4(4)
F7 C10 C9 108.0(4)
F7 C10 C11 108.6(3)
F8 C10 C9 108.4(3)
F8 C10 C11 109.1(4)
C11 C10 C9 114.2(3)
F9 C11 F10 109.2(4)
F9 C11 C10 108.7(4)
F9 C11 C12 108.4(3)
F10 C11 C10 108.2(3)
F10 C11 C12 107.6(4)
C10 C11 C12 114.7(4)
F11 C12 C11 108.5(4)
F11 C12 C13 107.7(3)
F12 C12 F11 107.7(4)
F12 C12 C11 109.4(3)
F12 C12 C13 109.1(4)
C11 C12 C13 114.2(4)
F13 C13 F14 109.1(4)
F13 C13 C12 108.6(4)
F13 C13 C14 108.0(4)
F14 C13 C12 108.7(4)
F14 C13 C14 107.0(4)
C14 C13 C12 115.4(4)
F15 C14 Br2 108.7(3)
F15 C14 C13 108.7(4)
F16 C14 Br2 110.2(4)
F16 C14 F15 106.7(5)
F16 C14 C13 110.3(4)
C13 C14 Br2 112.0(3)
C1 N1 C3 108.0(3)
C2 N1 C1 108.3(3)
C2 N1 C3 108.0(3)
C4 N2 C5 108.6(3)
C4 N2 C6 108.2(3)
C6 N2 C5 107.8(3)
N1 C1 H1A 109.5
N1 C1 H1B 109.5
N1 C1 C6 110.9(3)
H1A C1 H1B 108.0
C6 C1 H1A 109.5
C6 C1 H1B 109.5
N1 C2 H2A 109.4
N1 C2 H2B 109.4
N1 C2 C5 111.1(3)
H2A C2 H2B 108.0
C5 C2 H2A 109.4
C5 C2 H2B 109.4
N1 C3 H3A 109.6
N1 C3 H3B 109.6
N1 C3 C4 110.4(3)
H3A C3 H3B 108.1
C4 C3 H3A 109.6
C4 C3 H3B 109.6
N2 C4 C3 110.6(3)
N2 C4 H4A 109.5
N2 C4 H4B 109.5
C3 C4 H4A 109.5
C3 C4 H4B 109.5
H4A C4 H4B 108.1
N2 C5 C2 110.6(3)
N2 C5 H5A 109.5
N2 C5 H5B 109.5
C2 C5 H5A 109.5
C2 C5 H5B 109.5
H5A C5 H5B 108.1
N2 C6 C1 110.5(4)
N2 C6 H6A 109.5
N2 C6 H6B 109.5
C1 C6 H6A 109.5
C1 C6 H6B 109.5
H6A C6 H6B 108.1

loop_
_geom_bond_atom_site_label_1
_geom_bond_atom_site_label_2
_geom_bond_distance
_geom_bond_publ_flag
Br1 C7 1.915(5) y
Br2 C14 1.921(5) y
F1 C7 1.321(6) y
F2 C7 1.347(6) y
F3 C8 1.321(5) y
F4 C8 1.326(5) y
F5 C9 1.325(5) y
F6 C9 1.346(5) y
F7 C10 1.334(5) y
F8 C10 1.336(5) y
F9 C11 1.323(5) y
F10 C11 1.333(5) y
F11 C12 1.343(5) y
F12 C12 1.323(5) y
F13 C13 1.320(5) y
F14 C13 1.323(5) y
F15 C14 1.348(7) y
F16 C14 1.314(6) y
C7 C8 1.547(6) y
C8 C9 1.547(6) y
C9 C10 1.562(6) y
C10 C11 1.549(6) y
C11 C12 1.555(6) y
C12 C13 1.560(6) y
C13 C14 1.537(6) y
N1 C1 1.469(5) y
N1 C2 1.469(5) y
N1 C3 1.472(5) y
N2 C4 1.466(5) y
N2 C5 1.474(5) y
N2 C6 1.471(5) y
C1 H1A 0.9700 ?
C1 H1B 0.9700 ?
C1 C6 1.543(6) y
C2 H2A 0.9700 ?
C2 H2B 0.9700 ?
C2 C5 1.536(5) y
C3 H3A 0.9700 ?
C3 H3B 0.9700 ?
C3 C4 1.554(6) y
C4 H4A 0.9700 ?
C4 H4B 0.9700 ?
C5 H5A 0.9700 ?
C5 H5B 0.9700 ?
C6 H6A 0.9700 ?
C6 H6B 0.9700 ?

loop_
_geom_torsion_atom_site_label_1
_geom_torsion_atom_site_label_2
_geom_torsion_atom_site_label_3
_geom_torsion_atom_site_label_4
_geom_torsion
Br1 C7 C8 F3 -63.1(4)
Br1 C7 C8 F4 54.0(5)
Br1 C7 C8 C9 175.5(3)
F1 C7 C8 F3 59.2(5)
F1 C7 C8 F4 176.2(4)
F1 C7 C8 C9 -62.3(6)
F2 C7 C8 F3 175.9(4)
F2 C7 C8 F4 -67.0(5)
F2 C7 C8 C9 54.5(5)
F3 C8 C9 F5 -67.1(5)
F3 C8 C9 F6 175.6(4)
F3 C8 C9 C10 54.8(5)
F4 C8 C9 F5 174.5(3)
F4 C8 C9 F6 57.1(4)
F4 C8 C9 C10 -63.6(5)
F5 C9 C10 F7 60.8(5)
F5 C9 C10 F8 178.0(4)
F5 C9 C10 C11 -60.1(5)
F6 C9 C10 F7 177.8(4)
F6 C9 C10 F8 -64.9(4)
F6 C9 C10 C11 56.9(5)
F7 C10 C11 F9 -60.9(5)
F7 C10 C11 F10 -179.4(3)
F7 C10 C11 C12 60.6(5)
F8 C10 C11 F9 -178.8(3)
F8 C10 C11 F10 62.7(4)
F8 C10 C11 C12 -57.3(5)
F9 C11 C12 F11 65.1(5)
F9 C11 C12 F12 -177.6(4)
F9 C11 C12 C13 -55.0(5)
F10 C11 C12 F11 -176.9(4)
F10 C11 C12 F12 -59.6(5)
F10 C11 C12 C13 62.9(5)
F11 C12 C13 F13 -56.6(4)
F11 C12 C13 F14 -175.2(4)
F11 C12 C13 C14 64.6(5)
F12 C12 C13 F13 -173.3(4)
F12 C12 C13 F14 68.1(5)
F12 C12 C13 C14 -52.0(5)
F13 C13 C14 Br2 -55.0(5)
F13 C13 C14 F15 65.2(5)
F13 C13 C14 F16 -178.2(5)
F14 C13 C14 Br2 62.4(5)
F14 C13 C14 F15 -177.5(4)
F14 C13 C14 F16 -60.8(6)
C7 C8 C9 F5 53.5(5)
C7 C8 C9 F6 -63.8(5)
C7 C8 C9 C10 175.4(4)
C8 C9 C10 F7 -61.4(5)
C8 C9 C10 F8 55.9(5)
C8 C9 C10 C11 177.7(4)
C9 C10 C11 F9 59.7(5)
C9 C10 C11 F10 -58.8(5)
C9 C10 C11 C12 -178.8(3)
C10 C11 C12 F11 -56.5(5)
C10 C11 C12 F12 60.7(5)
C10 C11 C12 C13 -176.7(4)
C11 C12 C13 F13 64.0(5)
C11 C12 C13 F14 -54.6(5)
C11 C12 C13 C14 -174.8(4)
C12 C13 C14 Br2 -176.6(3)
C12 C13 C14 F15 -56.4(5)
C12 C13 C14 F16 60.2(6)
N1 C1 C6 N2 -3.9(5)
N1 C2 C5 N2 -2.6(5)
N1 C3 C4 N2 -3.7(5)
C1 N1 C2 C5 59.6(4)
C1 N1 C3 C4 -56.4(4)
C2 N1 C1 C6 -55.8(4)
C2 N1 C3 C4 60.5(4)
C3 N1 C1 C6 60.9(4)
C3 N1 C2 C5 -57.1(4)
C4 N2 C5 C2 59.9(4)
C4 N2 C6 C1 -56.5(4)
C5 N2 C4 C3 -56.1(4)
C5 N2 C6 C1 60.8(4)
C6 N2 C4 C3 60.7(4)
C6 N2 C5 C2 -57.2(4)
